data_1543760
loop_
_publ_author_name
'Fukui, Norihito'
'Cha, Wonhee'
'Shimizu, Daiki'
'Oh, Juwon'
'Furukawa, Ko'
'Yorimitsu, Hideki'
'Kim, Dongho'
'Osuka, Atsuhiro'

_publ_section_title
;
 Highly planar diarylamine-fused porphyrins and their remarkably stable
 radical cations.
;
_journal_issue 1
_journal_name_full 'Chemical science'
_journal_page_first 189
_journal_page_last 199
_journal_paper_doi 10.1039/c6sc02721k
_journal_volume 8
_journal_year 2017
_chemical_formula_moiety 'C74 H73 Cl2 N5 Ni O, Cl6 Sb, 2(C6 H14), CCl2'
_chemical_formula_sum 'C87 H101 Cl10 N5 Ni O Sb'
_chemical_formula_weight 1767.68
_chemical_name_systematic '[8]+'
_space_group_crystal_system tetragonal
_space_group_IT_number 88
_space_group_name_Hall '-I 4ad'
_space_group_name_H-M_alt 'I 41/a'
_symmetry_space_group_name_Hall '-I 4ad'
_symmetry_space_group_name_H-M 'I 41/a :2'
_atom_sites_solution_hydrogens geom
_audit_creation_method SHELXL-2014/7
_audit_update_record
;
2016-03-17 deposited with the CCDC.
2016-08-01 downloaded from the CCDC.
;
_cell_angle_alpha 90
_cell_angle_beta 90
_cell_angle_gamma 90
_cell_formula_units_Z 16
_cell_length_a 57.941(6)
_cell_length_b 57.941(6)
_cell_length_c 10.6631(12)
_cell_measurement_reflns_used 8570
_cell_measurement_temperature 93(2)
_cell_measurement_theta_max 68.2
_cell_measurement_theta_min 33.3
_cell_volume 35798(7)
_computing_structure_refinement 'SHELXL-2014/7 (Sheldrick, 2014)'
_diffrn_ambient_temperature 93(2)
_diffrn_detector_area_resol_mean 5.8140
_diffrn_measured_fraction_theta_full 0.964
_diffrn_measured_fraction_theta_max 0.964
_diffrn_measurement_device_type 'Rigaku XtaLAB P200'
_diffrn_measurement_method \w
_diffrn_radiation_monochromator graphite
_diffrn_radiation_source 'fine-focus sealed tube'
_diffrn_radiation_type CuK\a
_diffrn_radiation_wavelength 1.54187
_diffrn_reflns_av_R_equivalents 0.0294
_diffrn_reflns_av_unetI/netI 0.0239
_diffrn_reflns_Laue_measured_fraction_full 0.964
_diffrn_reflns_Laue_measured_fraction_max 0.964
_diffrn_reflns_limit_h_max 66
_diffrn_reflns_limit_h_min -62
_diffrn_reflns_limit_k_max 50
_diffrn_reflns_limit_k_min -66
_diffrn_reflns_limit_l_max 12
_diffrn_reflns_limit_l_min -10
_diffrn_reflns_number 50424
_diffrn_reflns_point_group_measured_fraction_full 0.964
_diffrn_reflns_point_group_measured_fraction_max 0.964
_diffrn_reflns_theta_full 61.995
_diffrn_reflns_theta_max 61.995
_diffrn_reflns_theta_min 6.596
_exptl_absorpt_coefficient_mu 5.753
_exptl_absorpt_correction_T_max 1.000
_exptl_absorpt_correction_T_min 0.756
_exptl_absorpt_correction_type multi-scan
_exptl_absorpt_process_details 'REQAB (Rigaku, 1998)'
_exptl_crystal_colour Brown
_exptl_crystal_density_diffrn 1.312
_exptl_crystal_density_method 'not measured'
_exptl_crystal_description Prism
_exptl_crystal_F_000 14640
_exptl_crystal_size_max 0.300
_exptl_crystal_size_mid 0.080
_exptl_crystal_size_min 0.020
_refine_diff_density_max 1.202
_refine_diff_density_min -0.774
_refine_diff_density_rms 0.151
_refine_ls_extinction_method none
_refine_ls_goodness_of_fit_ref 1.079
_refine_ls_hydrogen_treatment constr
_refine_ls_matrix_type full
_refine_ls_number_parameters 944
_refine_ls_number_reflns 13578
_refine_ls_number_restraints 74
_refine_ls_restrained_S_all 1.076
_refine_ls_R_factor_all 0.1022
_refine_ls_R_factor_gt 0.0992
_refine_ls_shift/su_max 0.002
_refine_ls_shift/su_mean 0.000
_refine_ls_structure_factor_coef Fsqd
_refine_ls_weighting_details 'w=1/[\s^2^(Fo^2^)+(0.0850P)^2^+1808.0057P] where P=(Fo^2^+2Fc^2^)/3'
_refine_ls_weighting_scheme calc
_refine_ls_wR_factor_gt 0.2675
_refine_ls_wR_factor_ref 0.2692
_reflns_Friedel_coverage 0.000
_reflns_number_gt 12792
_reflns_number_total 13578
_reflns_threshold_expression 'I > 2\s(I)'
_cod_data_source_file c6sc02721k2.cif
_cod_data_source_block 50714NF
_cod_depositor_comments
;
The following automatic conversions were performed:

'_exptl_absorpt_correction_type' value 'Multi-scan' changed to
'multi-scan' according to
/usr/data/users/saulius/crontab/automatic-downloads/rss-feeds/RSC/lib/dictionaries/cif_core.dic
dictionary named 'cif_core.dic' version 2.4.2 from 2011-04-26.

Automatic conversion script
Id: cif_fix_values 4268 2015-11-12 08:31:59Z antanas 

 Adding full bibliography for 1543756--1543762.cif.

 Adding full bibliography for 1543756--1543762.cif.
;
_cod_original_cell_volume 35798(8)
_cod_database_code 1543760
_shelx_shelxl_version_number 2014/7
_shelx_space_group_comment
;
The symmetry employed for this shelxl refinement is uniquely defined
by the following loop, which should always be used as a source of
symmetry information in preference to the above space-group names.
They are only intended as comments.
;
_shelx_estimated_absorpt_t_min 0.277
_shelx_estimated_absorpt_t_max 0.894

loop_
_space_group_symop_operation_xyz
'x, y, z'
'-x, -y+1/2, z'
'-y+3/4, x+1/4, z+1/4'
'y+1/4, -x+1/4, z+1/4'
'x+1/2, y+1/2, z+1/2'
'-x+1/2, -y+1, z+1/2'
'-y+5/4, x+3/4, z+3/4'
'y+3/4, -x+3/4, z+3/4'
'-x, -y, -z'
'x, y-1/2, -z'
'y-3/4, -x-1/4, -z-1/4'
'-y-1/4, x-1/4, -z-1/4'
'-x+1/2, -y+1/2, -z+1/2'
'x+1/2, y, -z+1/2'
'y-1/4, -x+1/4, -z+1/4'
'-y+1/4, x+1/4, -z+1/4'

loop_
_atom_site_label
_atom_site_type_symbol
_atom_site_fract_x
_atom_site_fract_y
_atom_site_fract_z
_atom_site_U_iso_or_equiv
_atom_site_adp_type
_atom_site_occupancy
_atom_site_site_symmetry_order
_atom_site_calc_flag
_atom_site_refinement_flags_posn
_atom_site_refinement_flags_adp
_atom_site_refinement_flags_occupancy
_atom_site_disorder_assembly
_atom_site_disorder_group
C1 C 0.45178(14) 0.47251(15) 0.2127(8) 0.0134(18) Uani 1 1 d . . . . .
C2 C 0.44163(15) 0.49475(15) 0.2351(8) 0.0143(18) Uani 1 1 d . . . . .
C3 C 0.45824(14) 0.51147(15) 0.2147(8) 0.0137(18) Uani 1 1 d . . . . .
C4 C 0.47871(14) 0.49889(15) 0.1826(8) 0.0132(18) Uani 1 1 d . . . . .
C5 C 0.49933(15) 0.51003(15) 0.1600(8) 0.0144(18) Uani 1 1 d . . . . .
C6 C 0.51963(14) 0.49814(15) 0.1335(8) 0.0147(18) Uani 1 1 d . . . . .
C7 C 0.54088(14) 0.50978(14) 0.1151(8) 0.0134(18) Uani 1 1 d . . . . .
C8 C 0.55713(14) 0.49292(15) 0.1005(8) 0.0151(18) Uani 1 1 d . . . . .
C9 C 0.54571(15) 0.47127(15) 0.1106(8) 0.0148(18) Uani 1 1 d . . . . .
C10 C 0.55640(15) 0.44935(15) 0.1083(8) 0.0163(19) Uani 1 1 d . . . . .
C11 C 0.54403(14) 0.42923(15) 0.0998(9) 0.0166(19) Uani 1 1 d . . . . .
C12 C 0.55452(16) 0.40673(16) 0.0819(10) 0.024(2) Uani 1 1 d . . . . .
H1 H 0.5706 0.4034 0.0817 0.028 Uiso 1 1 calc R U . . .
C13 C 0.53766(17) 0.39187(16) 0.0660(10) 0.024(2) Uani 1 1 d . . . . .
H2 H 0.5393 0.3759 0.0486 0.029 Uiso 1 1 calc R U . . .
C14 C 0.51642(16) 0.40421(16) 0.0796(9) 0.021(2) Uani 1 1 d . . . . .
C15 C 0.49485(16) 0.39311(15) 0.0852(9) 0.0182(19) Uani 1 1 d . . . . .
C16 C 0.47529(15) 0.40460(16) 0.1201(9) 0.019(2) Uani 1 1 d . . . . .
C17 C 0.45337(16) 0.39328(16) 0.1384(10) 0.024(2) Uani 1 1 d . . . . .
H3 H 0.4500 0.3775 0.1239 0.029 Uiso 1 1 calc R U . . .
C18 C 0.43859(15) 0.40937(15) 0.1799(10) 0.022(2) Uani 1 1 d . . . . .
H4 H 0.4228 0.4070 0.2009 0.026 Uiso 1 1 calc R U . . .
C19 C 0.45095(15) 0.43077(15) 0.1869(9) 0.0178(19) Uani 1 1 d . . . . .
C20 C 0.44049(14) 0.45142(15) 0.2197(8) 0.0140(18) Uani 1 1 d . . . . .
C21 C 0.45898(16) 0.53588(15) 0.2238(9) 0.0181(19) Uani 1 1 d . U . . .
C22 C 0.44003(16) 0.55008(16) 0.2543(9) 0.021(2) Uani 1 1 d . U . . .
H5 H 0.4255 0.5431 0.2712 0.025 Uiso 1 1 calc R U . . .
C23 C 0.44171(16) 0.57348(16) 0.2605(10) 0.023(2) Uani 1 1 d . U . . .
H6 H 0.4285 0.5825 0.2800 0.027 Uiso 1 1 calc R U . . .
C24 C 0.46252(16) 0.58411(15) 0.2387(9) 0.021(2) Uani 1 1 d . U . . .
H7 H 0.4637 0.6004 0.2432 0.025 Uiso 1 1 calc R U . . .
C25 C 0.48172(16) 0.57102(16) 0.2102(9) 0.0189(19) Uani 1 1 d . U . . .
C26 C 0.47978(14) 0.54697(14) 0.1987(8) 0.0127(18) Uani 1 1 d . U . . .
C27 C 0.54175(14) 0.53473(15) 0.1267(8) 0.0145(18) Uani 1 1 d . . . . .
C28 C 0.52118(15) 0.54618(15) 0.1531(8) 0.0161(19) Uani 1 1 d . . . . .
C29 C 0.52135(16) 0.57033(16) 0.1654(9) 0.019(2) Uani 1 1 d . . . . .
C30 C 0.54165(16) 0.58271(15) 0.1559(9) 0.021(2) Uani 1 1 d . . . . .
H8 H 0.5417 0.5990 0.1668 0.025 Uiso 1 1 calc R U . . .
C31 C 0.56184(17) 0.57112(17) 0.1304(10) 0.025(2) Uani 1 1 d . . . . .
H9 H 0.5759 0.5795 0.1240 0.030 Uiso 1 1 calc R U . . .
C32 C 0.56211(15) 0.54772(16) 0.1143(9) 0.019(2) Uani 1 1 d . . . . .
H10 H 0.5762 0.5402 0.0945 0.022 Uiso 1 1 calc R U . . .
C33 C 0.58202(14) 0.44768(15) 0.1202(9) 0.0168(19) Uani 1 1 d . . . . .
C34 C 0.59196(16) 0.45265(16) 0.2323(10) 0.023(2) Uani 1 1 d . . . . .
H11 H 0.5823 0.4567 0.3011 0.028 Uiso 1 1 calc R U . . .
C35 C 0.61627(16) 0.45203(17) 0.2504(10) 0.026(2) Uani 1 1 d . . . . .
C36 C 0.62908(16) 0.44583(16) 0.1441(10) 0.026(2) Uani 1 1 d . . . . .
H12 H 0.6454 0.4456 0.1514 0.031 Uiso 1 1 calc R U . . .
C37 C 0.61942(15) 0.43999(15) 0.0275(10) 0.020(2) Uani 1 1 d . . . . .
C38 C 0.59543(16) 0.44074(15) 0.0193(10) 0.020(2) Uani 1 1 d . . . . .
H13 H 0.5881 0.4364 -0.0569 0.024 Uiso 1 1 calc R U . . .
C39 C 0.62872(19) 0.4576(2) 0.3711(13) 0.045(3) Uani 1 1 d . . . . .
C40 C 0.6446(2) 0.4789(3) 0.3482(15) 0.057(4) Uani 1 1 d . . . . .
H20 H 0.6352 0.4919 0.3198 0.086 Uiso 1 1 calc R U . . .
H21 H 0.6525 0.4830 0.4263 0.086 Uiso 1 1 calc R U . . .
H22 H 0.6560 0.4751 0.2838 0.086 Uiso 1 1 calc R U . . .
C41 C 0.6427(3) 0.4376(3) 0.4142(13) 0.070(5) Uani 1 1 d . . . . .
H23 H 0.6506 0.4417 0.4925 0.105 Uiso 1 1 calc R U . . .
H24 H 0.6326 0.4244 0.4286 0.105 Uiso 1 1 calc R U . . .
H25 H 0.6542 0.4337 0.3500 0.105 Uiso 1 1 calc R U . . .
C42 C 0.6115(2) 0.4642(3) 0.4765(12) 0.048(3) Uani 1 1 d . . . . .
H26 H 0.6022 0.4774 0.4493 0.072 Uiso 1 1 calc R U . . .
H27 H 0.6014 0.4511 0.4944 0.072 Uiso 1 1 calc R U . . .
H28 H 0.6201 0.4684 0.5524 0.072 Uiso 1 1 calc R U . . .
C43 C 0.63475(16) 0.43469(16) -0.0860(10) 0.022(2) Uani 1 1 d . . . . .
C44 C 0.64541(19) 0.45752(18) -0.1341(11) 0.033(3) Uani 1 1 d . . . . .
H29 H 0.6553 0.4543 -0.2068 0.050 Uiso 1 1 calc R U . . .
H30 H 0.6330 0.4681 -0.1586 0.050 Uiso 1 1 calc R U . . .
H31 H 0.6547 0.4645 -0.0674 0.050 Uiso 1 1 calc R U . . .
C45 C 0.65401(16) 0.41785(18) -0.0483(11) 0.029(2) Uani 1 1 d . . . . .
H32 H 0.6637 0.4146 -0.1214 0.044 Uiso 1 1 calc R U . . .
H33 H 0.6634 0.4248 0.0180 0.044 Uiso 1 1 calc R U . . .
H34 H 0.6472 0.4035 -0.0176 0.044 Uiso 1 1 calc R U . . .
C46 C 0.62126(18) 0.42368(19) -0.1943(11) 0.033(2) Uani 1 1 d . . . . .
H35 H 0.6318 0.4206 -0.2644 0.049 Uiso 1 1 calc R U . . .
H36 H 0.6144 0.4091 -0.1660 0.049 Uiso 1 1 calc R U . . .
H37 H 0.6090 0.4342 -0.2218 0.049 Uiso 1 1 calc R U . . .
C47 C 0.49392(15) 0.36777(16) 0.0556(10) 0.021(2) Uani 1 1 d . . . . .
C48 C 0.49112(17) 0.35170(16) 0.1483(10) 0.025(2) Uani 1 1 d . . . . .
H14 H 0.4881 0.3567 0.2316 0.030 Uiso 1 1 calc R U . . .
C49 C 0.49251(18) 0.32876(18) 0.1236(10) 0.030(2) Uani 1 1 d . . . . .
C50 C 0.49588(17) 0.32151(16) 0.0003(10) 0.027(2) Uani 1 1 d . . . . .
H15 H 0.4967 0.3055 -0.0174 0.033 Uiso 1 1 calc R U . . .
C51 C 0.49802(15) 0.33734(16) -0.0979(10) 0.024(2) Uani 1 1 d . . . . .
C52 C 0.49757(16) 0.36067(15) -0.0686(9) 0.020(2) Uani 1 1 d . . . . .
H16 H 0.4997 0.3718 -0.1327 0.024 Uiso 1 1 calc R U . . .
C53 C 0.4901(2) 0.31103(18) 0.2331(12) 0.038(3) Uani 1 1 d . . . . .
C54 C 0.4667(3) 0.3146(2) 0.2973(16) 0.066(4) Uani 1 1 d . . . . .
H38 H 0.4542 0.3115 0.2372 0.099 Uiso 1 1 calc R U . . .
H39 H 0.4653 0.3039 0.3684 0.099 Uiso 1 1 calc R U . . .
H40 H 0.4655 0.3305 0.3274 0.099 Uiso 1 1 calc R U . . .
C55 C 0.5098(3) 0.3157(2) 0.3257(14) 0.062(4) Uani 1 1 d . . . . .
H41 H 0.5246 0.3134 0.2835 0.092 Uiso 1 1 calc R U . . .
H42 H 0.5087 0.3317 0.3559 0.092 Uiso 1 1 calc R U . . .
H43 H 0.5085 0.3051 0.3969 0.092 Uiso 1 1 calc R U . . .
C56 C 0.4921(3) 0.2856(2) 0.1898(15) 0.059(4) Uani 1 1 d . . . . .
H44 H 0.5070 0.2833 0.1487 0.088 Uiso 1 1 calc R U . . .
H45 H 0.4909 0.2754 0.2627 0.088 Uiso 1 1 calc R U . . .
H46 H 0.4796 0.2821 0.1306 0.088 Uiso 1 1 calc R U . . .
C57 C 0.50135(19) 0.32881(18) -0.2327(11) 0.032(2) Uani 1 1 d . . . . .
C58 C 0.5264(2) 0.3200(3) -0.2442(15) 0.070(5) Uani 1 1 d . . . . .
H47 H 0.5291 0.3079 -0.1818 0.105 Uiso 1 1 calc R U . . .
H48 H 0.5289 0.3137 -0.3285 0.105 Uiso 1 1 calc R U . . .
H49 H 0.5371 0.3328 -0.2297 0.105 Uiso 1 1 calc R U . . .
C59 C 0.4849(3) 0.3090(3) -0.2632(15) 0.067(4) Uani 1 1 d . . . . .
H50 H 0.4875 0.2963 -0.2043 0.100 Uiso 1 1 calc R U . . .
H51 H 0.4689 0.3145 -0.2559 0.100 Uiso 1 1 calc R U . . .
H52 H 0.4877 0.3037 -0.3489 0.100 Uiso 1 1 calc R U . . .
C60 C 0.4963(4) 0.3473(3) -0.3259(14) 0.088(7) Uani 1 1 d . . . . .
H53 H 0.5065 0.3605 -0.3105 0.131 Uiso 1 1 calc R U . . .
H54 H 0.4990 0.3414 -0.4108 0.131 Uiso 1 1 calc R U . . .
H55 H 0.4802 0.3522 -0.3177 0.131 Uiso 1 1 calc R U . . .
C61 C 0.41578(15) 0.44987(14) 0.2601(9) 0.0155(19) Uani 1 1 d . . . . .
C62 C 0.41064(16) 0.44793(14) 0.3869(9) 0.019(2) Uani 1 1 d . . . . .
H17 H 0.4228 0.4462 0.4461 0.022 Uiso 1 1 calc R U . . .
C63 C 0.38750(16) 0.44856(16) 0.4282(9) 0.021(2) Uani 1 1 d . . . . .
C64 C 0.37082(15) 0.45066(15) 0.3362(9) 0.019(2) Uani 1 1 d . . . . .
H18 H 0.3552 0.4512 0.3622 0.022 Uiso 1 1 calc R U . . .
C65 C 0.37532(15) 0.45202(15) 0.2086(9) 0.0170(19) Uani 1 1 d . . . . .
C66 C 0.39913(15) 0.45178(14) 0.1738(9) 0.0164(19) Uani 1 1 d . . . . .
H19 H 0.4032 0.4530 0.0877 0.020 Uiso 1 1 calc R U . . .
C67 C 0.38213(18) 0.44674(19) 0.5665(10) 0.030(2) Uani 1 1 d . . . . .
C68 C 0.3896(2) 0.4226(2) 0.6139(11) 0.039(3) Uani 1 1 d . . . . .
H56 H 0.3862 0.4213 0.7036 0.058 Uiso 1 1 calc R U . . .
H57 H 0.3811 0.4107 0.5678 0.058 Uiso 1 1 calc R U . . .
H58 H 0.4062 0.4206 0.6003 0.058 Uiso 1 1 calc R U . . .
C69 C 0.35655(18) 0.4501(2) 0.5966(11) 0.034(3) Uani 1 1 d . . . . .
H59 H 0.3542 0.4487 0.6873 0.051 Uiso 1 1 calc R U . . .
H60 H 0.3516 0.4654 0.5685 0.051 Uiso 1 1 calc R U . . .
H61 H 0.3475 0.4382 0.5533 0.051 Uiso 1 1 calc R U . . .
C70 C 0.3962(2) 0.4648(2) 0.6381(11) 0.041(3) Uani 1 1 d . . . . .
H62 H 0.3927 0.4637 0.7279 0.062 Uiso 1 1 calc R U . . .
H63 H 0.4127 0.4620 0.6244 0.062 Uiso 1 1 calc R U . . .
H64 H 0.3921 0.4802 0.6079 0.062 Uiso 1 1 calc R U . . .
C71 C 0.35589(15) 0.45498(16) 0.1139(9) 0.0187(19) Uani 1 1 d . . . . .
C72 C 0.3433(2) 0.4779(2) 0.1413(12) 0.040(3) Uani 1 1 d . . . . .
H65 H 0.3540 0.4908 0.1304 0.060 Uiso 1 1 calc R U . . .
H66 H 0.3303 0.4797 0.0832 0.060 Uiso 1 1 calc R U . . .
H67 H 0.3375 0.4778 0.2277 0.060 Uiso 1 1 calc R U . . .
C73 C 0.33874(18) 0.43562(19) 0.1317(10) 0.030(2) Uani 1 1 d . . . . .
H68 H 0.3261 0.4373 0.0712 0.045 Uiso 1 1 calc R U . . .
H69 H 0.3465 0.4208 0.1184 0.045 Uiso 1 1 calc R U . . .
H70 H 0.3325 0.4362 0.2171 0.045 Uiso 1 1 calc R U . . .
C74 C 0.36412(18) 0.4545(2) -0.0226(10) 0.032(3) Uani 1 1 d . . . . .
H71 H 0.3753 0.4670 -0.0362 0.049 Uiso 1 1 calc R U . . .
H72 H 0.3715 0.4396 -0.0402 0.049 Uiso 1 1 calc R U . . .
H73 H 0.3509 0.4566 -0.0786 0.049 Uiso 1 1 calc R U . . .
C75 C 0.5433(3) 0.4980(5) 0.4413(18) 0.100(9) Uani 1 1 d . . . . .
H74 H 0.5598 0.4994 0.4227 0.151 Uiso 1 1 calc R U . . .
H75 H 0.5343 0.5057 0.3754 0.151 Uiso 1 1 calc R U . . .
H76 H 0.5400 0.5053 0.5223 0.151 Uiso 1 1 calc R U . . .
C76 C 0.5377(3) 0.4768(5) 0.4458(15) 0.095(8) Uani 1 1 d . . . . .
H77 H 0.5474 0.4693 0.5104 0.114 Uiso 1 1 calc R U . . .
H78 H 0.5418 0.4697 0.3642 0.114 Uiso 1 1 calc R U . . .
C77 C 0.5130(3) 0.4709(3) 0.4733(13) 0.069(5) Uani 1 1 d . . . . .
H79 H 0.5033 0.4795 0.4135 0.083 Uiso 1 1 calc R U . . .
H80 H 0.5094 0.4767 0.5582 0.083 Uiso 1 1 calc R U . . .
C78 C 0.5053(5) 0.4446(3) 0.4681(13) 0.108(10) Uani 1 1 d . . . . .
H81 H 0.5081 0.4384 0.3829 0.129 Uiso 1 1 calc R U . . .
H82 H 0.5146 0.4355 0.5279 0.129 Uiso 1 1 calc R U . . .
C79 C 0.4797(4) 0.4420(4) 0.5007(17) 0.094(6) Uani 1 1 d . . . . .
H83 H 0.4703 0.4510 0.4411 0.113 Uiso 1 1 calc R U . . .
H84 H 0.4768 0.4480 0.5862 0.113 Uiso 1 1 calc R U . . .
C80 C 0.4716(3) 0.4123(5) 0.4930(16) 0.106(8) Uani 1 1 d . . . . .
H85 H 0.4552 0.4108 0.5140 0.158 Uiso 1 1 calc R U . . .
H86 H 0.4743 0.4065 0.4080 0.158 Uiso 1 1 calc R U . . .
H87 H 0.4809 0.4034 0.5528 0.158 Uiso 1 1 calc R U . . .
C81 C 0.7095(3) 0.9745(2) 0.2502(15) 0.057(4) Uani 1 1 d . . . . .
H88 H 0.7104 0.9650 0.3259 0.085 Uiso 1 1 calc R U . . .
H89 H 0.7218 0.9862 0.2523 0.085 Uiso 1 1 calc R U . . .
H90 H 0.6945 0.9822 0.2466 0.085 Uiso 1 1 calc R U . . .
C82 C 0.7126(2) 0.9591(2) 0.1330(13) 0.045(3) Uani 1 1 d . . . . .
H91 H 0.7277 0.9512 0.1388 0.053 Uiso 1 1 calc R U . . .
H92 H 0.7004 0.9472 0.1330 0.053 Uiso 1 1 calc R U . . .
C83 C 0.7116(2) 0.9723(2) 0.0092(13) 0.047(3) Uani 1 1 d . . . . .
H93 H 0.6970 0.9812 0.0067 0.056 Uiso 1 1 calc R U . . .
H94 H 0.7245 0.9835 0.0071 0.056 Uiso 1 1 calc R U . . .
C84 C 0.7129(2) 0.9574(2) -0.1070(14) 0.049(3) Uani 1 1 d . . . . .
H95 H 0.7262 0.9469 -0.0987 0.058 Uiso 1 1 calc R U . . .
H96 H 0.6988 0.9478 -0.1111 0.058 Uiso 1 1 calc R U . . .
C85 C 0.7151(3) 0.9704(3) -0.2276(14) 0.058(4) Uani 1 1 d . . . . .
H97 H 0.7023 0.9816 -0.2339 0.070 Uiso 1 1 calc R U . . .
H98 H 0.7297 0.9793 -0.2258 0.070 Uiso 1 1 calc R U . . .
C86 C 0.7150(3) 0.9555(3) -0.3416(18) 0.079(5) Uani 1 1 d . . . . .
H99 H 0.7166 0.9651 -0.4165 0.118 Uiso 1 1 calc R U . . .
H100 H 0.7280 0.9446 -0.3375 0.118 Uiso 1 1 calc R U . . .
H101 H 0.7005 0.9469 -0.3456 0.118 Uiso 1 1 calc R U . . .
N1 N 0.47495(12) 0.47518(12) 0.1797(7) 0.0139(15) Uani 1 1 d . . . . .
N2 N 0.52211(11) 0.47449(12) 0.1277(7) 0.0125(15) Uani 1 1 d . . . . .
N3 N 0.52012(12) 0.42729(12) 0.1004(7) 0.0163(16) Uani 1 1 d . . . . .
N4 N 0.47373(12) 0.42761(12) 0.1508(7) 0.0150(15) Uani 1 1 d . . . . .
N5 N 0.50003(13) 0.53406(12) 0.1688(7) 0.0154(16) Uani 1 1 d . . . . .
O1 O 0.50183(10) 0.58281(10) 0.1918(6) 0.0192(14) Uani 1 1 d . . . . .
Ni1 Ni 0.49768(2) 0.45108(2) 0.13998(14) 0.0122(3) Uani 1 1 d . . . . .
Sb1 Sb 0.40054(2) 0.65532(2) 0.06082(8) 0.0326(2) Uani 1 1 d . . . . .
Cl1 Cl 0.39193(4) 0.62430(5) -0.0764(3) 0.0401(7) Uani 1 1 d . . . . .
Cl2 Cl 0.42331(4) 0.63028(4) 0.1856(3) 0.0381(7) Uani 1 1 d . . . . .
Cl3 Cl 0.43339(5) 0.66490(4) -0.0597(3) 0.0447(8) Uani 1 1 d . . . . .
Cl4 Cl 0.40839(5) 0.68615(5) 0.1990(3) 0.0463(8) Uani 1 1 d . . . . .
Cl5 Cl 0.37748(5) 0.67974(5) -0.0650(3) 0.0490(8) Uani 1 1 d . . . . .
Cl6 Cl 0.36761(4) 0.64514(5) 0.1833(3) 0.0392(7) Uani 1 1 d . . . . .
Cl7 Cl 0.41402(3) 0.50066(4) 0.2838(2) 0.0206(5) Uani 1 1 d . . . . .
Cl8 Cl 0.58551(3) 0.49746(4) 0.0618(2) 0.0213(5) Uani 1 1 d . . . . .
Cl9 Cl 0.1301(6) 0.3652(6) 0.052(3) 0.42(2) Uiso 0.765(18) 1 d D . P A 1
Cl10 Cl 0.0564(7) 0.3768(7) 0.079(4) 0.50(3) Uiso 0.765(18) 1 d D . P A 1
C87 C 0.0946(5) 0.3772(8) 0.062(4) 0.145(14) Uiso 0.765(18) 1 d D . P A 1
Cl11 Cl 0.0244(6) 0.3835(6) 0.082(4) 0.150(16) Uiso 0.235(18) 1 d D . P A 2
Cl12 Cl 0.0834(11) 0.3613(10) 0.064(6) 0.22(3) Uiso 0.235(18) 1 d D . P A 2
C88 C 0.0660(12) 0.405(2) 0.066(12) 0.13(4) Uiso 0.235(18) 1 d D . P A 2

loop_
_atom_site_aniso_label
_atom_site_aniso_U_11
_atom_site_aniso_U_22
_atom_site_aniso_U_33
_atom_site_aniso_U_23
_atom_site_aniso_U_13
_atom_site_aniso_U_12
C1 0.013(4) 0.016(4) 0.011(4) 0.001(3) -0.001(3) 0.001(3)
C2 0.014(4) 0.014(4) 0.015(5) -0.003(4) 0.001(4) -0.001(3)
C3 0.011(4) 0.019(4) 0.011(4) -0.002(4) -0.003(3) 0.003(3)
C4 0.009(4) 0.015(4) 0.015(5) 0.000(4) -0.001(3) 0.000(3)
C5 0.019(5) 0.013(4) 0.012(4) -0.003(3) -0.002(4) 0.001(4)
C6 0.010(4) 0.017(4) 0.017(5) 0.002(4) -0.001(4) 0.001(3)
C7 0.014(4) 0.011(4) 0.016(4) 0.004(3) -0.006(4) -0.003(3)
C8 0.005(4) 0.023(5) 0.017(5) -0.002(4) 0.000(3) -0.003(3)
C9 0.013(4) 0.019(5) 0.012(4) 0.001(4) 0.001(3) 0.002(4)
C10 0.014(4) 0.019(5) 0.016(5) -0.006(4) 0.003(4) 0.006(4)
C11 0.007(4) 0.018(5) 0.025(5) 0.000(4) 0.001(4) 0.004(3)
C12 0.016(5) 0.017(5) 0.038(6) -0.001(4) 0.008(4) 0.007(4)
C13 0.030(5) 0.010(4) 0.032(6) -0.001(4) 0.006(4) 0.001(4)
C14 0.020(5) 0.016(5) 0.026(5) -0.001(4) 0.006(4) 0.004(4)
C15 0.023(5) 0.015(4) 0.017(5) 0.001(4) 0.003(4) -0.003(4)
C16 0.014(4) 0.019(5) 0.025(5) -0.001(4) -0.004(4) 0.004(4)
C17 0.022(5) 0.016(5) 0.035(6) 0.000(4) 0.002(4) -0.009(4)
C18 0.012(4) 0.010(4) 0.044(6) 0.006(4) -0.003(4) -0.004(4)
C19 0.015(4) 0.016(5) 0.022(5) 0.002(4) 0.000(4) -0.002(4)
C20 0.007(4) 0.021(5) 0.014(4) 0.002(4) 0.002(3) 0.003(3)
C21 0.024(5) 0.014(4) 0.016(5) 0.005(4) -0.004(4) 0.004(4)
C22 0.013(4) 0.019(5) 0.030(5) 0.000(4) -0.002(4) 0.003(4)
C23 0.020(5) 0.018(5) 0.030(5) 0.001(4) 0.001(4) 0.010(4)
C24 0.022(5) 0.011(4) 0.029(5) -0.003(4) -0.002(4) 0.007(4)
C25 0.018(4) 0.018(4) 0.020(5) -0.001(4) -0.001(4) 0.001(4)
C26 0.009(4) 0.007(4) 0.022(5) -0.005(3) -0.006(3) -0.004(3)
C27 0.013(4) 0.018(4) 0.014(4) 0.001(4) -0.010(4) -0.001(3)
C28 0.018(4) 0.016(4) 0.015(5) 0.003(4) -0.001(4) -0.004(4)
C29 0.018(5) 0.018(5) 0.020(5) 0.000(4) -0.003(4) 0.002(4)
C30 0.024(5) 0.010(4) 0.027(5) 0.001(4) -0.001(4) -0.005(4)
C31 0.022(5) 0.024(5) 0.029(6) 0.003(4) -0.008(4) -0.010(4)
C32 0.011(4) 0.021(5) 0.024(5) 0.002(4) -0.002(4) 0.002(4)
C33 0.006(4) 0.016(4) 0.029(5) 0.004(4) 0.002(4) 0.000(3)
C34 0.014(5) 0.023(5) 0.032(6) 0.009(4) 0.008(4) 0.009(4)
C35 0.015(5) 0.029(5) 0.033(6) -0.002(5) -0.011(4) 0.007(4)
C36 0.015(5) 0.021(5) 0.041(6) 0.002(5) 0.003(4) 0.013(4)
C37 0.009(4) 0.016(4) 0.036(6) 0.002(4) -0.002(4) 0.003(3)
C38 0.020(5) 0.010(4) 0.030(6) -0.001(4) 0.001(4) 0.004(4)
C39 0.022(6) 0.060(8) 0.052(8) -0.014(7) -0.008(5) 0.020(5)
C40 0.042(7) 0.063(9) 0.066(10) -0.027(8) 0.002(7) -0.018(7)
C41 0.072(10) 0.107(13) 0.032(7) -0.001(8) -0.025(7) 0.037(10)
C42 0.028(6) 0.082(10) 0.034(7) -0.013(7) -0.005(5) 0.006(6)
C43 0.017(5) 0.016(5) 0.032(6) 0.000(4) 0.002(4) 0.007(4)
C44 0.032(6) 0.024(5) 0.044(7) 0.011(5) 0.008(5) 0.000(4)
C45 0.014(5) 0.032(6) 0.041(6) -0.001(5) 0.000(4) 0.007(4)
C46 0.027(5) 0.036(6) 0.035(6) -0.004(5) 0.005(5) -0.005(5)
C47 0.011(4) 0.015(5) 0.037(6) -0.004(4) 0.003(4) -0.001(3)
C48 0.027(5) 0.020(5) 0.029(6) -0.006(4) -0.001(4) -0.008(4)
C49 0.030(6) 0.029(6) 0.031(6) -0.003(5) -0.010(5) 0.005(4)
C50 0.028(5) 0.014(5) 0.039(6) -0.004(4) -0.005(5) 0.000(4)
C51 0.013(4) 0.019(5) 0.039(6) -0.008(4) 0.001(4) 0.003(4)
C52 0.019(5) 0.012(4) 0.029(5) 0.001(4) -0.002(4) -0.003(4)
C53 0.057(8) 0.019(5) 0.039(7) 0.004(5) 0.002(6) 0.001(5)
C54 0.083(11) 0.033(7) 0.082(11) 0.023(7) 0.014(9) -0.002(7)
C55 0.096(12) 0.041(8) 0.048(8) 0.013(6) -0.019(8) 0.001(8)
C56 0.082(10) 0.025(6) 0.069(10) 0.013(6) 0.006(8) -0.005(6)
C57 0.040(6) 0.023(5) 0.032(6) -0.008(5) 0.006(5) -0.002(5)
C58 0.044(8) 0.112(14) 0.055(9) -0.044(9) 0.007(7) 0.014(8)
C59 0.066(10) 0.085(11) 0.050(9) -0.030(8) -0.006(8) -0.022(9)
C60 0.18(2) 0.050(9) 0.032(8) -0.017(7) -0.017(10) 0.020(11)
C61 0.014(4) 0.010(4) 0.022(5) 0.001(4) 0.007(4) -0.005(3)
C62 0.022(5) 0.010(4) 0.024(5) -0.001(4) 0.003(4) 0.003(4)
C63 0.019(5) 0.023(5) 0.021(5) -0.001(4) 0.000(4) -0.006(4)
C64 0.011(4) 0.018(5) 0.027(5) 0.002(4) 0.003(4) -0.004(4)
C65 0.016(4) 0.011(4) 0.024(5) -0.002(4) 0.001(4) -0.003(3)
C66 0.021(5) 0.009(4) 0.019(5) 0.002(4) 0.004(4) 0.009(4)
C67 0.025(5) 0.038(6) 0.026(6) 0.003(5) 0.004(4) -0.008(5)
C68 0.037(6) 0.049(7) 0.032(6) 0.017(5) 0.002(5) -0.001(5)
C69 0.026(6) 0.047(7) 0.030(6) 0.001(5) 0.015(5) -0.006(5)
C70 0.031(6) 0.060(8) 0.032(6) -0.013(6) 0.009(5) -0.010(6)
C71 0.015(4) 0.028(5) 0.013(5) 0.003(4) -0.002(4) 0.000(4)
C72 0.037(6) 0.046(7) 0.037(7) -0.002(6) -0.020(5) 0.006(5)
C73 0.027(5) 0.037(6) 0.026(6) -0.001(5) -0.005(4) -0.014(5)
C74 0.024(5) 0.049(7) 0.024(6) 0.005(5) 0.002(4) -0.008(5)
C75 0.049(10) 0.20(3) 0.048(11) 0.039(14) -0.011(8) -0.035(14)
C76 0.042(9) 0.22(3) 0.023(8) 0.025(12) 0.008(7) 0.035(13)
C77 0.080(11) 0.102(13) 0.025(7) -0.009(7) -0.010(7) 0.058(10)
C78 0.20(3) 0.109(15) 0.012(7) -0.004(8) -0.023(10) 0.104(17)
C79 0.14(2) 0.104(16) 0.042(10) 0.011(10) -0.009(11) 0.005(14)
C80 0.066(11) 0.21(3) 0.041(9) 0.030(13) -0.011(8) 0.010(14)
C81 0.054(8) 0.046(8) 0.071(10) 0.008(7) 0.001(8) -0.010(6)
C82 0.031(6) 0.037(7) 0.065(9) 0.007(6) 0.001(6) 0.002(5)
C83 0.050(8) 0.036(7) 0.055(8) -0.001(6) -0.004(6) 0.000(6)
C84 0.045(7) 0.034(7) 0.067(9) 0.000(6) 0.015(7) -0.004(6)
C85 0.072(10) 0.053(8) 0.050(9) 0.006(7) 0.003(7) -0.006(7)
C86 0.077(12) 0.075(11) 0.084(13) -0.005(10) 0.019(10) -0.012(9)
N1 0.014(4) 0.012(4) 0.016(4) 0.000(3) -0.004(3) 0.001(3)
N2 0.006(3) 0.013(4) 0.018(4) -0.005(3) 0.000(3) -0.001(3)
N3 0.012(4) 0.015(4) 0.022(4) 0.003(3) 0.003(3) -0.003(3)
N4 0.016(4) 0.011(4) 0.018(4) -0.003(3) 0.001(3) -0.003(3)
N5 0.019(4) 0.013(4) 0.015(4) -0.001(3) -0.003(3) -0.002(3)
O1 0.015(3) 0.008(3) 0.035(4) -0.001(3) 0.001(3) 0.002(2)
Ni1 0.0082(7) 0.0113(7) 0.0170(8) -0.0005(6) 0.0013(6) 0.0002(5)
Sb1 0.0212(4) 0.0178(3) 0.0588(5) 0.0018(3) 0.0099(3) 0.0080(3)
Cl1 0.0258(13) 0.0301(13) 0.0643(19) -0.0044(13) 0.0005(13) 0.0089(10)
Cl2 0.0242(12) 0.0231(12) 0.067(2) 0.0003(12) -0.0002(13) 0.0076(10)
Cl3 0.0335(14) 0.0242(13) 0.076(2) -0.0017(13) 0.0231(14) 0.0051(11)
Cl4 0.0392(15) 0.0232(13) 0.076(2) -0.0096(14) 0.0193(15) 0.0034(11)
Cl5 0.0415(16) 0.0368(15) 0.069(2) 0.0138(15) 0.0145(15) 0.0237(13)
Cl6 0.0211(12) 0.0352(14) 0.0614(19) 0.0065(13) 0.0093(12) 0.0093(10)
Cl7 0.0098(10) 0.0199(11) 0.0319(13) -0.0025(9) 0.0056(9) 0.0028(8)
Cl8 0.0098(10) 0.0201(11) 0.0339(13) -0.0002(9) 0.0029(9) -0.0021(8)

loop_
_atom_type_symbol
_atom_type_description
_atom_type_scat_dispersion_real
_atom_type_scat_dispersion_imag
_atom_type_scat_source
C C 0.0181 0.0091 'International Tables Vol C Tables 4.2.6.8 and 6.1.1.4'
H H 0.0000 0.0000 'International Tables Vol C Tables 4.2.6.8 and 6.1.1.4'
N N 0.0311 0.0180 'International Tables Vol C Tables 4.2.6.8 and 6.1.1.4'
Ni Ni -3.0029 0.5091 'International Tables Vol C Tables 4.2.6.8 and 6.1.1.4'
O O 0.0492 0.0322 'International Tables Vol C Tables 4.2.6.8 and 6.1.1.4'
Cl Cl 0.3639 0.7018 'International Tables Vol C Tables 4.2.6.8 and 6.1.1.4'
Sb Sb -0.0562 5.8946 'International Tables Vol C Tables 4.2.6.8 and 6.1.1.4'

loop_
_geom_angle_atom_site_label_1
_geom_angle_atom_site_label_2
_geom_angle_atom_site_label_3
_geom_angle
C20 C1 N1 124.3(8)
C20 C1 C2 126.0(8)
N1 C1 C2 109.6(7)
C3 C2 C1 108.5(7)
C3 C2 Cl7 123.8(7)
C1 C2 Cl7 127.7(7)
C2 C3 C21 135.1(8)
C2 C3 C4 104.9(8)
C21 C3 C4 119.9(8)
C5 C4 N1 126.5(8)
C5 C4 C3 121.4(8)
N1 C4 C3 112.2(7)
C4 C5 C6 122.4(8)
C4 C5 N5 118.7(8)
C6 C5 N5 118.9(8)
N2 C6 C5 126.1(8)
N2 C6 C7 112.1(7)
C5 C6 C7 121.8(8)
C8 C7 C6 105.9(7)
C8 C7 C27 134.3(8)
C6 C7 C27 119.5(8)
C7 C8 C9 107.5(7)
C7 C8 Cl8 125.3(7)
C9 C8 Cl8 126.8(7)
N2 C9 C10 123.6(8)
N2 C9 C8 110.4(7)
C10 C9 C8 126.0(8)
C11 C10 C9 122.4(8)
C11 C10 C33 118.1(8)
C9 C10 C33 119.5(8)
C10 C11 N3 126.1(8)
C10 C11 C12 123.6(8)
N3 C11 C12 110.2(8)
C13 C12 C11 107.1(8)
C12 C13 C14 107.4(8)
N3 C14 C15 125.2(8)
N3 C14 C13 111.6(8)
C15 C14 C13 122.7(8)
C16 C15 C14 121.8(8)
C16 C15 C47 120.2(8)
C14 C15 C47 118.0(8)
C15 C16 N4 126.2(8)
C15 C16 C17 123.1(9)
N4 C16 C17 110.5(8)
C18 C17 C16 106.9(8)
C17 C18 C19 107.4(8)
C20 C19 N4 126.9(8)
C20 C19 C18 122.8(8)
N4 C19 C18 110.3(8)
C19 C20 C1 122.7(8)
C19 C20 C61 116.0(8)
C1 C20 C61 121.3(8)
C26 C21 C22 116.7(8)
C26 C21 C3 118.3(8)
C22 C21 C3 125.0(9)
C23 C22 C21 122.5(9)
C22 C23 C24 120.1(9)
C23 C24 C25 119.9(8)
O1 C25 C24 116.4(8)
O1 C25 C26 123.6(8)
C24 C25 C26 120.0(8)
C21 C26 C25 120.7(8)
C21 C26 N5 120.9(7)
C25 C26 N5 118.3(7)
C28 C27 C32 118.8(8)
C28 C27 C7 117.5(8)
C32 C27 C7 123.7(8)
C27 C28 C29 119.1(8)
C27 C28 N5 121.8(8)
C29 C28 N5 119.1(8)
O1 C29 C30 116.3(8)
O1 C29 C28 122.6(8)
C30 C29 C28 121.1(8)
C31 C30 C29 119.0(8)
C32 C31 C30 121.3(9)
C31 C32 C27 120.6(9)
C34 C33 C38 120.5(8)
C34 C33 C10 118.8(8)
C38 C33 C10 120.7(9)
C33 C34 C35 122.3(9)
C36 C35 C34 114.9(9)
C36 C35 C39 119.4(9)
C34 C35 C39 125.6(10)
C35 C36 C37 124.5(9)
C38 C37 C36 116.4(9)
C38 C37 C43 122.4(9)
C36 C37 C43 121.1(8)
C33 C38 C37 121.3(9)
C41 C39 C35 110.8(11)
C41 C39 C42 108.6(12)
C35 C39 C42 111.4(9)
C41 C39 C40 110.1(12)
C35 C39 C40 108.5(11)
C42 C39 C40 107.4(11)
C37 C43 C46 112.5(8)
C37 C43 C45 110.0(8)
C46 C43 C45 107.6(8)
C37 C43 C44 108.8(8)
C46 C43 C44 108.0(9)
C45 C43 C44 109.8(8)
C48 C47 C52 120.0(9)
C48 C47 C15 121.1(9)
C52 C47 C15 118.7(8)
C49 C48 C47 121.3(10)
C48 C49 C50 119.1(10)
C48 C49 C53 119.5(10)
C50 C49 C53 121.3(9)
C49 C50 C51 121.4(9)
C52 C51 C50 118.0(9)
C52 C51 C57 121.9(9)
C50 C51 C57 120.1(9)
C51 C52 C47 120.1(9)
C54 C53 C55 110.3(12)
C54 C53 C56 109.1(11)
C55 C53 C56 107.7(11)
C54 C53 C49 109.1(10)
C55 C53 C49 107.3(10)
C56 C53 C49 113.3(10)
C60 C57 C59 106.1(13)
C60 C57 C51 111.6(9)
C59 C57 C51 111.3(10)
C60 C57 C58 111.6(14)
C59 C57 C58 108.8(11)
C51 C57 C58 107.4(10)
C66 C61 C62 121.4(8)
C66 C61 C20 119.1(8)
C62 C61 C20 119.3(8)
C61 C62 C63 120.3(9)
C64 C63 C62 116.4(9)
C64 C63 C67 123.7(9)
C62 C63 C67 119.9(9)
C63 C64 C65 124.7(9)
C64 C65 C66 115.8(8)
C64 C65 C71 121.2(8)
C66 C65 C71 122.9(8)
C61 C66 C65 121.2(9)
C63 C67 C69 113.3(9)
C63 C67 C70 109.3(9)
C69 C67 C70 108.9(9)
C63 C67 C68 108.9(9)
C69 C67 C68 108.4(9)
C70 C67 C68 107.8(10)
C73 C71 C65 108.6(8)
C73 C71 C74 108.1(8)
C65 C71 C74 113.5(8)
C73 C71 C72 107.7(8)
C65 C71 C72 108.7(8)
C74 C71 C72 110.1(9)
C75 C76 C77 118(2)
C76 C77 C78 118.9(17)
C79 C78 C77 111.2(14)
C78 C79 C80 109.9(18)
C83 C82 C81 114.0(10)
C84 C83 C82 115.0(10)
C85 C84 C83 115.1(11)
C86 C85 C84 114.2(13)
C4 N1 C1 104.7(7)
C4 N1 Ni1 126.9(6)
C1 N1 Ni1 128.3(6)
C6 N2 C9 103.9(7)
C6 N2 Ni1 127.4(6)
C9 N2 Ni1 128.6(6)
C14 N3 C11 103.5(7)
C14 N3 Ni1 128.5(6)
C11 N3 Ni1 127.7(6)
C16 N4 C19 104.8(7)
C16 N4 Ni1 128.0(6)
C19 N4 Ni1 127.1(6)
C5 N5 C28 120.6(7)
C5 N5 C26 120.9(7)
C28 N5 C26 118.4(7)
C25 O1 C29 118.0(7)
N3 Ni1 N4 89.7(3)
N3 Ni1 N2 89.6(3)
N4 Ni1 N2 179.2(3)
N3 Ni1 N1 179.9(4)
N4 Ni1 N1 90.3(3)
N2 Ni1 N1 90.4(3)
Cl4 Sb1 Cl3 90.38(11)
Cl4 Sb1 Cl5 90.60(12)
Cl3 Sb1 Cl5 90.35(11)
Cl4 Sb1 Cl2 90.32(11)
Cl3 Sb1 Cl2 90.02(11)
Cl5 Sb1 Cl2 179.01(12)
Cl4 Sb1 Cl1 178.91(10)
Cl3 Sb1 Cl1 90.68(11)
Cl5 Sb1 Cl1 89.13(11)
Cl2 Sb1 Cl1 89.95(10)
Cl4 Sb1 Cl6 89.96(11)
Cl3 Sb1 Cl6 179.18(10)
Cl5 Sb1 Cl6 90.39(10)
Cl2 Sb1 Cl6 89.23(10)
Cl1 Sb1 Cl6 88.98(11)
Cl9 C87 Cl10 161(3)

loop_
_geom_bond_atom_site_label_1
_geom_bond_atom_site_label_2
_geom_bond_distance
C1 C20 1.388(12)
C1 N1 1.396(11)
C1 C2 1.436(12)
C2 C3 1.383(12)
C2 Cl7 1.716(9)
C3 C21 1.419(13)
C3 C4 1.433(12)
C4 C5 1.379(12)
C4 N1 1.391(11)
C5 C6 1.392(12)
C5 N5 1.396(11)
C6 N2 1.379(11)
C6 C7 1.417(12)
C7 C8 1.366(12)
C7 C27 1.451(12)
C8 C9 1.422(12)
C8 Cl8 1.715(8)
C9 N2 1.392(11)
C9 C10 1.414(12)
C10 C11 1.371(13)
C10 C33 1.493(12)
C11 N3 1.390(11)
C11 C12 1.451(12)
C12 C13 1.313(14)
C13 C14 1.430(13)
C14 N3 1.373(12)
C14 C15 1.407(13)
C15 C16 1.366(13)
C15 C47 1.503(12)
C16 N4 1.376(12)
C16 C17 1.443(13)
C17 C18 1.340(14)
C18 C19 1.434(12)
C19 C20 1.386(13)
C19 N4 1.387(12)
C20 C61 1.497(11)
C21 C26 1.392(13)
C21 C22 1.410(13)
C22 C23 1.360(13)
C23 C24 1.374(14)
C24 C25 1.380(13)
C25 O1 1.365(11)
C25 C26 1.404(12)
C26 N5 1.427(11)
C27 C28 1.393(13)
C27 C32 1.406(12)
C28 C29 1.406(13)
C28 N5 1.422(11)
C29 O1 1.371(11)
C29 C30 1.382(13)
C30 C31 1.376(14)
C31 C32 1.367(13)
C33 C34 1.358(14)
C33 C38 1.387(13)
C34 C35 1.422(13)
C35 C36 1.401(15)
C35 C39 1.511(16)
C36 C37 1.405(15)
C37 C38 1.394(13)
C37 C43 1.532(14)
C39 C41 1.487(19)
C39 C42 1.549(17)
C39 C40 1.554(19)
C43 C46 1.534(15)
C43 C45 1.536(13)
C43 C44 1.547(13)
C47 C48 1.368(14)
C47 C52 1.403(14)
C48 C49 1.358(14)
C49 C50 1.394(16)
C49 C53 1.562(16)
C50 C51 1.397(15)
C51 C52 1.387(13)
C51 C57 1.533(15)
C53 C54 1.53(2)
C53 C55 1.533(19)
C53 C56 1.547(16)
C57 C60 1.490(19)
C57 C59 1.525(17)
C57 C58 1.542(17)
C61 C66 1.338(13)
C61 C62 1.390(14)
C62 C63 1.412(13)
C63 C64 1.382(14)
C63 C67 1.511(14)
C64 C65 1.387(14)
C65 C66 1.429(12)
C65 C71 1.523(13)
C67 C69 1.529(14)
C67 C70 1.529(16)
C67 C68 1.548(16)
C71 C73 1.511(13)
C71 C74 1.531(14)
C71 C72 1.544(15)
C75 C76 1.27(3)
C76 C77 1.50(2)
C77 C78 1.59(3)
C78 C79 1.53(3)
C79 C80 1.78(3)
C81 C82 1.55(2)
C82 C83 1.526(19)
C83 C84 1.511(19)
C84 C85 1.495(19)
C85 C86 1.49(2)
N1 Ni1 1.966(7)
N2 Ni1 1.965(7)
N3 Ni1 1.941(7)
N4 Ni1 1.946(7)
Sb1 Cl4 2.360(3)
Sb1 Cl3 2.363(3)
Sb1 Cl5 2.363(3)
Sb1 Cl2 2.370(3)
Sb1 Cl1 2.371(3)
Sb1 Cl6 2.386(3)
Cl9 C87 2.18(3)
Cl10 C87 2.22(3)

loop_
_geom_torsion_atom_site_label_1
_geom_torsion_atom_site_label_2
_geom_torsion_atom_site_label_3
_geom_torsion_atom_site_label_4
_geom_torsion
C20 C1 C2 C3 -178.0(9)
N1 C1 C2 C3 0.9(10)
C20 C1 C2 Cl7 3.9(14)
N1 C1 C2 Cl7 -177.3(7)
C1 C2 C3 C21 -178.4(10)
Cl7 C2 C3 C21 -0.1(15)
C1 C2 C3 C4 -1.4(10)
Cl7 C2 C3 C4 176.8(7)
C2 C3 C4 C5 -177.6(8)
C21 C3 C4 C5 0.0(13)
C2 C3 C4 N1 1.5(10)
C21 C3 C4 N1 179.1(8)
N1 C4 C5 C6 -1.6(14)
C3 C4 C5 C6 177.4(8)
N1 C4 C5 N5 -179.0(8)
C3 C4 C5 N5 0.0(13)
C4 C5 C6 N2 -0.9(15)
N5 C5 C6 N2 176.6(8)
C4 C5 C6 C7 -177.6(8)
N5 C5 C6 C7 -0.1(13)
N2 C6 C7 C8 -1.5(10)
C5 C6 C7 C8 175.7(8)
N2 C6 C7 C27 -175.8(8)
C5 C6 C7 C27 1.3(13)
C6 C7 C8 C9 -0.2(10)
C27 C7 C8 C9 172.9(10)
C6 C7 C8 Cl8 174.0(7)
C27 C7 C8 Cl8 -12.9(16)
C7 C8 C9 N2 1.8(10)
Cl8 C8 C9 N2 -172.3(7)
C7 C8 C9 C10 -176.1(9)
Cl8 C8 C9 C10 9.8(14)
N2 C9 C10 C11 12.3(14)
C8 C9 C10 C11 -170.1(9)
N2 C9 C10 C33 -165.4(8)
C8 C9 C10 C33 12.2(14)
C9 C10 C11 N3 -4.3(15)
C33 C10 C11 N3 173.4(9)
C9 C10 C11 C12 172.2(9)
C33 C10 C11 C12 -10.1(14)
C10 C11 C12 C13 -174.0(10)
N3 C11 C12 C13 2.9(12)
C11 C12 C13 C14 -2.8(12)
C12 C13 C14 N3 1.9(12)
C12 C13 C14 C15 -171.1(10)
N3 C14 C15 C16 -3.9(16)
C13 C14 C15 C16 168.3(10)
N3 C14 C15 C47 178.1(9)
C13 C14 C15 C47 -9.8(14)
C14 C15 C16 N4 1.3(16)
C47 C15 C16 N4 179.4(9)
C14 C15 C16 C17 -173.9(9)
C47 C15 C16 C17 4.1(15)
C15 C16 C17 C18 175.9(10)
N4 C16 C17 C18 0.1(12)
C16 C17 C18 C19 0.5(12)
C17 C18 C19 C20 176.2(9)
C17 C18 C19 N4 -0.9(12)
N4 C19 C20 C1 4.2(15)
C18 C19 C20 C1 -172.4(9)
N4 C19 C20 C61 -177.7(9)
C18 C19 C20 C61 5.7(13)
N1 C1 C20 C19 -4.1(14)
C2 C1 C20 C19 174.6(9)
N1 C1 C20 C61 177.9(8)
C2 C1 C20 C61 -3.4(14)
C2 C3 C21 C26 177.7(10)
C4 C3 C21 C26 1.1(13)
C2 C3 C21 C22 -3.5(17)
C4 C3 C21 C22 179.9(9)
C26 C21 C22 C23 -0.6(14)
C3 C21 C22 C23 -179.4(9)
C21 C22 C23 C24 -1.1(16)
C22 C23 C24 C25 0.1(15)
C23 C24 C25 O1 -178.9(9)
C23 C24 C25 C26 2.5(15)
C22 C21 C26 C25 3.2(13)
C3 C21 C26 C25 -177.9(8)
C22 C21 C26 N5 179.0(8)
C3 C21 C26 N5 -2.1(13)
O1 C25 C26 C21 177.3(8)
C24 C25 C26 C21 -4.2(14)
O1 C25 C26 N5 1.4(14)
C24 C25 C26 N5 179.8(8)
C8 C7 C27 C28 -173.7(10)
C6 C7 C27 C28 -1.4(12)
C8 C7 C27 C32 5.4(16)
C6 C7 C27 C32 177.8(9)
C32 C27 C28 C29 0.6(13)
C7 C27 C28 C29 179.8(8)
C32 C27 C28 N5 -179.0(8)
C7 C27 C28 N5 0.2(13)
C27 C28 C29 O1 -179.7(8)
N5 C28 C29 O1 -0.2(14)
C27 C28 C29 C30 -2.2(14)
N5 C28 C29 C30 177.4(9)
O1 C29 C30 C31 179.5(9)
C28 C29 C30 C31 1.9(15)
C29 C30 C31 C32 0.1(15)
C30 C31 C32 C27 -1.7(15)
C28 C27 C32 C31 1.3(14)
C7 C27 C32 C31 -177.8(9)
C11 C10 C33 C34 -107.5(10)
C9 C10 C33 C34 70.3(12)
C11 C10 C33 C38 71.2(12)
C9 C10 C33 C38 -111.0(10)
C38 C33 C34 C35 2.9(14)
C10 C33 C34 C35 -178.4(9)
C33 C34 C35 C36 -0.2(14)
C33 C34 C35 C39 179.0(10)
C34 C35 C36 C37 -1.5(15)
C39 C35 C36 C37 179.2(10)
C35 C36 C37 C38 0.6(14)
C35 C36 C37 C43 176.7(9)
C34 C33 C38 C37 -3.9(14)
C10 C33 C38 C37 177.4(8)
C36 C37 C38 C33 2.1(13)
C43 C37 C38 C33 -173.9(8)
C36 C35 C39 C41 -59.5(16)
C34 C35 C39 C41 121.3(13)
C36 C35 C39 C42 179.5(10)
C34 C35 C39 C42 0.3(17)
C36 C35 C39 C40 61.5(13)
C34 C35 C39 C40 -117.8(12)
C38 C37 C43 C46 -16.7(12)
C36 C37 C43 C46 167.4(9)
C38 C37 C43 C45 -136.7(9)
C36 C37 C43 C45 47.4(12)
C38 C37 C43 C44 102.9(10)
C36 C37 C43 C44 -73.0(11)
C16 C15 C47 C48 -72.4(13)
C14 C15 C47 C48 105.7(11)
C16 C15 C47 C52 112.0(10)
C14 C15 C47 C52 -69.9(12)
C52 C47 C48 C49 2.1(15)
C15 C47 C48 C49 -173.5(9)
C47 C48 C49 C50 -2.7(15)
C47 C48 C49 C53 177.9(10)
C48 C49 C50 C51 0.5(16)
C53 C49 C50 C51 179.8(10)
C49 C50 C51 C52 2.4(14)
C49 C50 C51 C57 -179.1(10)
C50 C51 C52 C47 -3.1(14)
C57 C51 C52 C47 178.5(9)
C48 C47 C52 C51 1.0(14)
C15 C47 C52 C51 176.7(8)
C48 C49 C53 C54 58.4(14)
C50 C49 C53 C54 -121.0(12)
C48 C49 C53 C55 -61.1(14)
C50 C49 C53 C55 119.5(12)
C48 C49 C53 C56 -179.9(11)
C50 C49 C53 C56 0.8(16)
C52 C51 C57 C60 -18.4(16)
C50 C51 C57 C60 163.2(13)
C52 C51 C57 C59 -136.7(11)
C50 C51 C57 C59 44.9(14)
C52 C51 C57 C58 104.2(12)
C50 C51 C57 C58 -74.2(13)
C19 C20 C61 C66 -90.0(10)
C1 C20 C61 C66 88.2(11)
C19 C20 C61 C62 94.0(10)
C1 C20 C61 C62 -87.8(11)
C66 C61 C62 C63 -1.7(13)
C20 C61 C62 C63 174.2(8)
C61 C62 C63 C64 1.4(13)
C61 C62 C63 C67 -179.2(9)
C62 C63 C64 C65 0.4(14)
C67 C63 C64 C65 -179.0(9)
C63 C64 C65 C66 -1.7(14)
C63 C64 C65 C71 -178.3(9)
C62 C61 C66 C65 0.3(13)
C20 C61 C66 C65 -175.6(8)
C64 C65 C66 C61 1.3(12)
C71 C65 C66 C61 177.9(8)
C64 C63 C67 C69 -6.2(14)
C62 C63 C67 C69 174.4(9)
C64 C63 C67 C70 -127.9(10)
C62 C63 C67 C70 52.7(13)
C64 C63 C67 C68 114.5(11)
C62 C63 C67 C68 -64.9(12)
C64 C65 C71 C73 -55.9(11)
C66 C65 C71 C73 127.8(9)
C64 C65 C71 C74 -176.1(9)
C66 C65 C71 C74 7.5(13)
C64 C65 C71 C72 61.1(11)
C66 C65 C71 C72 -115.3(10)
C75 C76 C77 C78 174.9(16)
C76 C77 C78 C79 179.1(13)
C77 C78 C79 C80 179.7(11)
C81 C82 C83 C84 -175.9(12)
C82 C83 C84 C85 -171.9(12)
C83 C84 C85 C86 -176.7(14)
C5 C4 N1 C1 178.1(9)
C3 C4 N1 C1 -1.0(10)
C5 C4 N1 Ni1 -1.2(13)
C3 C4 N1 Ni1 179.7(6)
C20 C1 N1 C4 179.0(8)
C2 C1 N1 C4 0.1(9)
C20 C1 N1 Ni1 -1.8(13)
C2 C1 N1 Ni1 179.3(6)
C5 C6 N2 C9 -174.5(9)
C7 C6 N2 C9 2.5(10)
C5 C6 N2 Ni1 5.8(13)
C7 C6 N2 Ni1 -177.1(6)
C10 C9 N2 C6 175.4(8)
C8 C9 N2 C6 -2.6(10)
C10 C9 N2 Ni1 -5.0(13)
C8 C9 N2 Ni1 177.0(6)
C15 C14 N3 C11 172.8(9)
C13 C14 N3 C11 -0.1(11)
C15 C14 N3 Ni1 -1.1(14)
C13 C14 N3 Ni1 -173.9(7)
C10 C11 N3 C14 175.2(10)
C12 C11 N3 C14 -1.7(10)
C10 C11 N3 Ni1 -10.8(14)
C12 C11 N3 Ni1 172.3(7)
C15 C16 N4 C19 -176.3(10)
C17 C16 N4 C19 -0.6(10)
C15 C16 N4 Ni1 6.0(14)
C17 C16 N4 Ni1 -178.3(7)
C20 C19 N4 C16 -176.1(9)
C18 C19 N4 C16 0.9(10)
C20 C19 N4 Ni1 1.7(14)
C18 C19 N4 Ni1 178.6(6)
C4 C5 N5 C28 176.5(8)
C6 C5 N5 C28 -1.0(12)
C4 C5 N5 C26 -1.0(12)
C6 C5 N5 C26 -178.5(8)
C27 C28 N5 C5 1.0(13)
C29 C28 N5 C5 -178.6(8)
C27 C28 N5 C26 178.5(8)
C29 C28 N5 C26 -1.0(12)
C21 C26 N5 C5 2.1(13)
C25 C26 N5 C5 178.0(8)
C21 C26 N5 C28 -175.5(8)
C25 C26 N5 C28 0.5(12)
C24 C25 O1 C29 178.9(8)
C26 C25 O1 C29 -2.6(13)
C30 C29 O1 C25 -175.7(8)
C28 C29 O1 C25 1.9(13)
